data_7720895
loop_
_publ_author_name
'Dong, Zheting'
'Chang, Ai'
'Luo, Chun-Ru'
'Sun, Xiaohan'
'Xu, Yuangang'
'Wang, Pengcheng'
'Lu, Guo-Ping'

_publ_section_title
;
 Hypergolic metal-organic frameworks and metal coordination complexes
 constructed by dicyandiamide and imidazole derivatives.
;
_journal_issue 17
_journal_name_full 'Dalton transactions (Cambridge, England : 2003)'
_journal_page_first 6976
_journal_page_last 6985
_journal_paper_doi 10.1039/d6dt00163g
_journal_volume 55
_journal_year 2026
_chemical_formula_sum 'C14 H12 Cu N10'
_chemical_formula_weight 383.880
_space_group_IT_number 2
_space_group_name_Hall '-P 1'
_space_group_name_H-M_alt 'P -1'
_symmetry_cell_setting triclinic
_symmetry_Int_Tables_number 2
_symmetry_space_group_name_Hall '-P 1'
_symmetry_space_group_name_H-M 'P -1'
_audit_creation_date 2026-04-02
_audit_creation_method
;
Olex2 1.5

(compiled 2026.03.20 svn.r2bc28608 for OlexSys, GUI svn.r7530)


;
_audit_update_record 2026-04-02
_cell_angle_alpha 105.488(2)
_cell_angle_beta 97.142(2)
_cell_angle_gamma 95.340(2)
_cell_formula_units_Z 1
_cell_length_a 6.5609(2)
_cell_length_b 7.4437(2)
_cell_length_c 8.8238(3)
_cell_volume 408.45(2)
_refine_ls_R_factor_all 0.028
_cod_data_source_file d6dt00163g2.cif
_cod_data_source_block hmof-5
_cod_depositor_comments 'Adding full bibliography for 7720890--7720903.cif.'
_cod_original_cell_volume 408.5(0)
_cod_original_sg_symbol_Hall -P_1
_cod_database_code 7720895

loop_
_symmetry_equiv_pos_site_id
_symmetry_equiv_pos_as_xyz
1 x,y,z
2 -x,-y,-z

loop_
_atom_site_aniso_label
_atom_site_aniso_U_11
_atom_site_aniso_U_22
_atom_site_aniso_U_33
_atom_site_aniso_U_12
_atom_site_aniso_U_13
_atom_site_aniso_U_23
C1 0.0361(11) 0.0383(11) 0.0391(11) -0.0008(9) -0.0085(8) 0.0122(9)
C2 0.0248(9) 0.0276(9) 0.0368(10) 0.0008(7) -0.0015(7) 0.0095(8)
C3 0.0307(9) 0.0258(9) 0.0238(8) 0.0012(7) 0.0049(7) 0.0010(7)
C4 0.0280(9) 0.0261(9) 0.0271(9) 0.0042(7) 0.0063(7) 0.0021(7)
C5 0.0258(9) 0.0214(8) 0.0233(8) 0.0016(7) 0.0029(7) 0.0044(7)
C6 0.0267(9) 0.0209(9) 0.0222(8) 0.0021(7) 0.0004(6) 0.0044(7)
C7 0.0243(8) 0.0247(9) 0.0222(8) 0.0076(7) 0.0019(6) 0.0022(6)
Cu1 0.0257(2) 0.0164(2) 0.0232(2) 0.00602(13) -0.00123(14) 0.00081(13)
N1 0.0239(7) 0.0223(7) 0.0237(7) -0.0008(6) 0.0013(6) 0.0057(6)
N2 0.0255(7) 0.0201(7) 0.0238(7) 0.0028(5) 0.0034(6) 0.0037(5)
N3 0.0317(8) 0.0212(7) 0.0311(8) 0.0054(6) 0.0001(6) 0.0035(6)
N4 0.0486(10) 0.0225(8) 0.0426(9) 0.0113(7) 0.0217(8) 0.0085(7)
N5 0.0393(9) 0.0240(8) 0.0369(9) 0.0058(7) 0.0061(7) 0.0072(6)

loop_
_atom_site_label
_atom_site_type_symbol
_atom_site_fract_x
_atom_site_fract_y
_atom_site_fract_z
_atom_site_occupancy
_atom_site_symmetry_multiplicity
_atom_site_Wyckoff_symbol
_atom_site_attached_hydrogens
_atom_site_calc_flag
_atom_site_thermal_displace_type
_atom_site_U_iso_or_equiv
_atom_site_disorder_assembly
_atom_site_disorder_group
C1 C 1.2564(3) 0.2514(3) 0.6040(3) 1.000 2 i ? d Uani 0.0392(5) ? ?
H1A H 1.1793 0.3327 0.6700 1.000 2 i ? calc Uiso 0.04700 ? ?
H1B H 1.3912 0.2333 0.6455 1.000 2 i ? calc Uiso 0.04700 ? ?
C2 C 1.1766(3) 0.1641(3) 0.4555(2) 1.000 2 i ? d Uani 0.0304(4) ? ?
H2 H 1.2578 0.0839 0.3929 1.000 2 i ? calc Uiso 0.03600 ? ?
C3 C 0.8334(3) 0.2882(2) 0.4494(2) 1.000 2 i ? d Uani 0.0281(4) ? ?
H3 H 0.8507 0.3724 0.5535 1.000 2 i ? calc Uiso 0.03400 ? ?
C4 C 0.6630(3) 0.2491(2) 0.3375(2) 1.000 2 i ? d Uani 0.0279(4) A -1
H4 H 0.5382 0.3029 0.3498 1.000 2 i ? calc Uiso 0.03400 A -1
C5 C 0.8887(3) 0.0819(2) 0.2338(2) 1.000 2 i ? d Uani 0.0241(4) A -1
H5 H 0.9551 -0.0033 0.1616 1.000 2 i ? calc Uiso 0.02900 A -1
C6 C 0.2645(3) 0.3520(2) 0.0982(2) 1.000 2 i ? d Uani 0.0240(4) A -1
C7 C 0.2333(3) 0.6625(2) 0.1389(2) 1.000 2 i ? d Uani 0.0245(4) ? ?
Cu1 Cu 0.5000 0.0000 0.0000 1.000 1 d ? d Uani 0.02295(15) ? ?
N1 N 0.9772(2) 0.1818(2) 0.3826(2) 1.000 2 i ? d Uani 0.0239(3) ? ?
N2 N 0.6980(2) 0.1184(2) 0.2020(2) 1.000 2 i ? d Uani 0.0237(3) ? ?
N3 N 0.3315(2) 0.2134(2) 0.0521(2) 1.000 2 i ? d Uani 0.0291(3) ? ?
N4 N 0.1765(3) 0.4974(2) 0.1593(2) 1.000 2 i ? d Uani 0.0363(4) ? ?
N5 N 0.2720(3) 0.8140(2) 0.1333(2) 1.000 2 i ? d Uani 0.0336(4) ? ?

loop_
_atom_type_symbol
_atom_type_oxidation_number
_atom_type_radius_bond
Mn ? ?
N ? ?
C ? ?
H ? ?
Cu ? ?
N ? ?
C ? ?
Fe ? ?
N ? ?
C ? ?
H ? ?
Co ? ?
N ? ?
C ? ?
H ? ?
Ni ? ?
N ? ?
C ? ?
H ? ?
C ? ?
H ? ?
Cu ? ?
N ? ?

loop_
_geom_angle_atom_site_label_1
_geom_angle_atom_site_label_2
_geom_angle_atom_site_label_3
_geom_angle_site_symmetry_1
_geom_angle_site_symmetry_2
_geom_angle_site_symmetry_3
_geom_angle
_geom_angle_publ_flag
H1A C1 H1B . . . 120.00 no
C2 C1 H1A . . . 120.00 no
C2 C1 H1B . . . 120.00 no
C1 C2 H2 . . . 117.80 no
C1 C2 N1 . . . 124.31(19) no
N1 C2 H2 . . . 117.80 no
C4 C3 H3 . . . 126.90 no
C4 C3 N1 . . . 106.25(15) no
N1 C3 H3 . . . 126.90 no
C3 C4 H4 . . . 125.20 no
C3 C4 N2 . . . 109.52(16) no
N2 C4 H4 . . . 125.20 no
N1 C5 H5 . . . 124.50 no
N2 C5 H5 . . . 124.50 no
N2 C5 N1 . . . 110.95(15) no
N3 C6 N4 . . . 173.19(19) no
N5 C7 N4 . . . 173.11(19) no
N2 Cu1 N2 2_655 . . 180.00 no
N2 Cu1 N3 2_655 . 2_655 90.16(6) no
N2 Cu1 N3 2_655 . . 89.84(6) no
N2 Cu1 N3 . . 2_655 89.84(6) no
N2 Cu1 N3 . . . 90.16(6) no
N3 Cu1 N3 . . 2_655 180.00 no
C3 N1 C2 . . . 128.05(15) no
C5 N1 C2 . . . 124.41(15) no
C5 N1 C3 . . . 107.37(15) no
C4 N2 Cu1 . . . 127.93(12) no
C5 N2 C4 . . . 105.90(15) no
C5 N2 Cu1 . . . 126.15(12) no
C6 N3 Cu1 . . . 168.59(14) no
C6 N4 C7 . . . 121.21(16) no

loop_
_geom_bond_atom_site_label_1
_geom_bond_atom_site_label_2
_geom_bond_site_symmetry_1
_geom_bond_site_symmetry_2
_geom_bond_distance
_geom_bond_publ_flag
C1 H1A . . 0.9500 no
C1 H1B . . 0.9500 no
C1 C2 . . 1.313(3) no
C2 H2 . . 0.9500 no
C2 N1 . . 1.418(2) no
C3 H3 . . 0.9500 no
C3 C4 . . 1.350(3) no
C3 N1 . . 1.375(2) no
C4 H4 . . 0.9500 no
C4 N2 . . 1.384(2) no
C5 H5 . . 0.9500 no
C5 N1 . . 1.350(2) no
C5 N2 . . 1.317(2) no
C6 N3 . . 1.152(2) no
C6 N4 . . 1.295(2) no
C7 N4 . . 1.316(2) no
C7 N5 . . 1.148(2) no
Cu1 N2 . 2_655 2.0034(14) no
Cu1 N2 . . 2.0035(14) no
Cu1 N3 . . 2.0050(15) no
Cu1 N3 . 2_655 2.0050(15) no

loop_
_geom_torsion_atom_site_label_1
_geom_torsion_atom_site_label_2
_geom_torsion_atom_site_label_3
_geom_torsion_atom_site_label_4
_geom_torsion_site_symmetry_1
_geom_torsion_site_symmetry_2
_geom_torsion_site_symmetry_3
_geom_torsion_site_symmetry_4
_geom_torsion
_geom_torsion_publ_flag
C1 C2 N1 C3 . . . . -0.2(3) no
C1 C2 N1 C5 . . . . -174.92(17) no
C3 C4 N2 C5 . . . . -0.4(2) no
C3 C4 N2 Cu1 . . . . 177.75(12) no
C4 C3 N1 C2 . . . . -175.70(16) no
C4 C3 N1 C5 . . . . -0.31(19) no
N1 C3 C4 N2 . . . . 0.5(2) no
N1 C5 N2 C4 . . . . 0.23(19) no
N1 C5 N2 Cu1 . . . . -177.99(10) no
N2 C5 N1 C2 . . . . 175.65(15) no
N2 C5 N1 C3 . . . . 0.04(19) no
